data_7236991
loop_
_publ_author_name
'Wei, Fengxia'
'Brivio, Federico'
'Wu, Yue'
'Sun, Shijing'
'Bristowe, Paul D.'
'Cheetham, Anthony K.'

_publ_section_title
;
 Synthesis, crystal structure, magnetic and electronic properties of the
 caesium-based transition metal halide Cs3Fe2Br9
;
_journal_issue 14
_journal_name_full 'Journal of Materials Chemistry C'
_journal_page_first 3573
_journal_paper_doi 10.1039/C7TC04798C
_journal_volume 6
_journal_year 2018
_chemical_formula_moiety 'Br9 Cs3 Fe2'
_chemical_formula_sum 'Br9 Cs3 Fe2'
_chemical_formula_weight 1229.62
_space_group_crystal_system hexagonal
_space_group_IT_number 194
_space_group_name_Hall '-P 6c 2c'
_space_group_name_H-M_alt 'P 63/m m c'
_atom_sites_solution_primary direct
_audit_creation_date 2017-05-24
_audit_creation_method
;
Olex2 1.2
(compiled 2017.03.28 svn.r3405 for OlexSys, GUI svn.r5337)
;
_audit_update_record
;
2017-09-16 deposited with the CCDC.
2017-11-13 downloaded from the CCDC.
;
_cell_angle_alpha 90
_cell_angle_beta 90
_cell_angle_gamma 120
_cell_formula_units_Z 2
_cell_length_a 7.5427(8)
_cell_length_b 7.5427(8)
_cell_length_c 18.5849(13)
_cell_measurement_reflns_used 772
_cell_measurement_temperature 298.6(3)
_cell_measurement_theta_max 27.6080
_cell_measurement_theta_min 2.1760
_cell_volume 915.68(15)
_computing_cell_refinement
;
CrysAlisPro, Agilent Technologies,
Version 1.171.37.34i (release 04-08-2014 CrysAlis171 .NET)
(compiled Aug  4 2014,14:34:23)
;
_computing_data_collection
;
CrysAlisPro, Agilent Technologies,
Version 1.171.37.34i (release 04-08-2014 CrysAlis171 .NET)
(compiled Aug  4 2014,14:34:23)
;
_computing_data_reduction
;
CrysAlisPro, Agilent Technologies,
Version 1.171.37.34i (release 04-08-2014 CrysAlis171 .NET)
(compiled Aug  4 2014,14:34:23)
;
_computing_molecular_graphics 'Olex2 (Dolomanov et al., 2009)'
_computing_publication_material 'Olex2 (Dolomanov et al., 2009)'
_computing_structure_refinement 'ShelXL (Sheldrick, 2015)'
_computing_structure_solution 'ShelXS (Sheldrick, 2008)'
_diffrn_ambient_environment air
_diffrn_ambient_temperature 298.6(3)
_diffrn_detector 'CCD plate'
_diffrn_detector_area_resol_mean 16.1183
_diffrn_detector_type Eos
_diffrn_measured_fraction_theta_full 1.000
_diffrn_measured_fraction_theta_max 0.966
_diffrn_measurement_details
;
#__ type_ start__ end____ width___ exp.time_
  1 omega -109.00   58.00   1.0000   17.6950
omega____ theta____ kappa____ phi______ frames
    -      -27.2013   19.0000   30.0000 167

#__ type_ start__ end____ width___ exp.time_
  2 omega -110.00  -32.00   1.0000   17.6950
omega____ theta____ kappa____ phi______ frames
    -      -27.2013  -77.0000  -30.0000 78
;
_diffrn_measurement_device 'four-circle diffractometer'
_diffrn_measurement_device_type 'Xcalibur, Eos, Gemini ultra'
_diffrn_measurement_method '\w scans'
_diffrn_orient_matrix_UB_11 -0.0893092000
_diffrn_orient_matrix_UB_12 -0.0978451000
_diffrn_orient_matrix_UB_13 0.0028538000
_diffrn_orient_matrix_UB_21 0.0237792000
_diffrn_orient_matrix_UB_22 -0.0292256000
_diffrn_orient_matrix_UB_23 -0.0332307000
_diffrn_orient_matrix_UB_31 0.0571090000
_diffrn_orient_matrix_UB_32 -0.0372359000
_diffrn_orient_matrix_UB_33 0.0184898000
_diffrn_radiation_monochromator graphite
_diffrn_radiation_probe x-ray
_diffrn_radiation_type MoK\a
_diffrn_radiation_wavelength 0.71073
_diffrn_reflns_av_R_equivalents 0.0357
_diffrn_reflns_av_unetI/netI 0.0198
_diffrn_reflns_Laue_measured_fraction_full 1.000
_diffrn_reflns_Laue_measured_fraction_max 0.966
_diffrn_reflns_limit_h_max 8
_diffrn_reflns_limit_h_min -7
_diffrn_reflns_limit_k_max 8
_diffrn_reflns_limit_k_min -9
_diffrn_reflns_limit_l_max 24
_diffrn_reflns_limit_l_min -23
_diffrn_reflns_number 3202
_diffrn_reflns_point_group_measured_fraction_full 1.000
_diffrn_reflns_point_group_measured_fraction_max 0.966
_diffrn_reflns_theta_full 25.242
_diffrn_reflns_theta_max 28.180
_diffrn_reflns_theta_min 2.192
_diffrn_source 'Enhance (Mo) X-ray Source'
_exptl_absorpt_coefficient_mu 27.066
_exptl_absorpt_correction_T_max 0.039
_exptl_absorpt_correction_T_min 0.008
_exptl_absorpt_correction_type analytical
_exptl_absorpt_process_details
;
CrysAlisPro, Agilent Technologies,
Version 1.171.37.34i (release 04-08-2014 CrysAlis171 .NET)
(compiled Aug  4 2014,14:34:23)
Analytical numeric absorption correction using a multifaceted crystal
			model based on expressions derived by R.C. Clark & J.S. Reid.
(Clark, R. C. & Reid, J. S. (1995). Acta Cryst. A51, 887-897)
Empirical absorption correction using spherical harmonics,
 implemented in SCALE3 ABSPACK scaling algorithm.
;
_exptl_crystal_colour black
_exptl_crystal_colour_primary black
_exptl_crystal_density_diffrn 4.460
_exptl_crystal_description ribbon
_exptl_crystal_F_000 1064
_exptl_crystal_size_max 0.2595
_exptl_crystal_size_mid 0.2451
_exptl_crystal_size_min 0.1889
_refine_diff_density_max 0.988
_refine_diff_density_min -1.822
_refine_diff_density_rms 0.255
_refine_ls_extinction_coef 0.0020(5)
_refine_ls_extinction_expression Fc^*^=kFc[1+0.001xFc^2^\l^3^/sin(2\q)]^-1/4^
_refine_ls_extinction_method 'SHELXL-2014/7 (Sheldrick 2014'
_refine_ls_goodness_of_fit_ref 1.172
_refine_ls_hydrogen_treatment undef
_refine_ls_matrix_type full
_refine_ls_number_parameters 20
_refine_ls_number_reflns 460
_refine_ls_number_restraints 0
_refine_ls_restrained_S_all 1.172
_refine_ls_R_factor_all 0.0573
_refine_ls_R_factor_gt 0.0445
_refine_ls_shift/su_max 0.000
_refine_ls_shift/su_mean 0.000
_refine_ls_structure_factor_coef Fsqd
_refine_ls_weighting_details 'w=1/[\s^2^(Fo^2^)+(0.0922P)^2^+0.6949P] where P=(Fo^2^+2Fc^2^)/3'
_refine_ls_weighting_scheme calc
_refine_ls_wR_factor_gt 0.1502
_refine_ls_wR_factor_ref 0.1637
_reflns_Friedel_coverage 0.000
_reflns_number_gt 361
_reflns_number_total 460
_reflns_threshold_expression 'I > 2\s(I)'
_cod_data_source_file c7tc04798c2.cif
_cod_data_source_block fw_cs3fe2br9_abs
_cod_original_cell_volume 915.7(2)
_cod_database_code 7236991
_shelx_shelxl_version_number 2014/7
_chemical_oxdiff_formula 'Cs3 Fe2 Br9'
_shelx_space_group_comment
;
The symmetry employed for this shelxl refinement is uniquely defined
by the following loop, which should always be used as a source of
symmetry information in preference to the above space-group names.
They are only intended as comments.
;
_reflns_odcompleteness_completeness 99.78
_reflns_odcompleteness_iscentric 1
_reflns_odcompleteness_theta 26.32
_olex2_refinement_description
;
;
_olex2_submission_special_instructions 'No special instructions were received'

loop_
_space_group_symop_operation_xyz
'x, y, z'
'x-y, x, z+1/2'
'-y, x-y, z'
'-x, -y, z+1/2'
'-x+y, -x, z'
'y, -x+y, z+1/2'
'x-y, -y, -z'
'-x, -x+y, -z'
'y, x, -z'
'-y, -x, -z+1/2'
'-x+y, y, -z+1/2'
'x, x-y, -z+1/2'
'-x, -y, -z'
'-x+y, -x, -z-1/2'
'y, -x+y, -z'
'x, y, -z-1/2'
'x-y, x, -z'
'-y, x-y, -z-1/2'
'-x+y, y, z'
'x, x-y, z'
'-y, -x, z'
'y, x, z-1/2'
'x-y, -y, z-1/2'
'-x, -x+y, z-1/2'

loop_
_atom_site_label
_atom_site_type_symbol
_atom_site_fract_x
_atom_site_fract_y
_atom_site_fract_z
_atom_site_U_iso_or_equiv
_atom_site_adp_type
_atom_site_occupancy
_atom_site_site_symmetry_order
_atom_site_calc_flag
_atom_site_refinement_flags_posn
_atom_site_refinement_flags_adp
_atom_site_refinement_flags_occupancy
Cs1 Cs 0.0000 0.0000 0.2500 0.0432(6) Uani 1 12 d S T P
Cs2 Cs -0.3333 0.3333 0.41694(6) 0.0458(5) Uani 1 6 d S T P
Fe3 Fe 0.3333 -0.3333 0.34645(11) 0.0403(8) Uani 1 6 d S T P
Br4 Br 0.48799(13) -0.0240(3) 0.2500 0.0458(6) Uani 1 4 d S T P
Br5 Br 0.17266(8) -0.17266(8) 0.41200(5) 0.0440(5) Uani 1 2 d S T P

loop_
_atom_site_aniso_label
_atom_site_aniso_U_11
_atom_site_aniso_U_22
_atom_site_aniso_U_33
_atom_site_aniso_U_23
_atom_site_aniso_U_13
_atom_site_aniso_U_12
Cs1 0.0443(7) 0.0443(7) 0.0409(9) 0.000 0.000 0.0222(4)
Cs2 0.0477(7) 0.0477(7) 0.0421(8) 0.000 0.000 0.0239(3)
Fe3 0.0450(11) 0.0450(11) 0.0308(12) 0.000 0.000 0.0225(6)
Br4 0.0489(9) 0.0479(10) 0.0403(10) 0.000 0.000 0.0239(5)
Br5 0.0485(8) 0.0485(8) 0.0383(8) -0.00203(18) 0.00203(18) 0.0266(6)

loop_
_atom_type_symbol
_atom_type_description
_atom_type_scat_dispersion_real
_atom_type_scat_dispersion_imag
_atom_type_scat_source
Br Br -0.2901 2.4595 'International Tables Vol C Tables 4.2.6.8 and 6.1.1.4'
Cs Cs -0.3680 2.1192 'International Tables Vol C Tables 4.2.6.8 and 6.1.1.4'
Fe Fe 0.3463 0.8444 'International Tables Vol C Tables 4.2.6.8 and 6.1.1.4'

loop_
_exptl_crystal_face_index_h
_exptl_crystal_face_index_k
_exptl_crystal_face_index_l
_exptl_crystal_face_perp_dist
_exptl_oxdiff_crystal_face_indexfrac_h
_exptl_oxdiff_crystal_face_indexfrac_k
_exptl_oxdiff_crystal_face_indexfrac_l
_exptl_oxdiff_crystal_face_x
_exptl_oxdiff_crystal_face_y
_exptl_oxdiff_crystal_face_z
1 0 5 0.1078 1.0015 -0.0142 4.9964 -0.0738 -0.1418 0.1501
-1 1 5 0.1394 -0.9982 0.9876 5.0048 0.0068 -0.2189 -0.0012
1 -1 0 0.0602 0.9999 -1.0001 -0.0082 0.0085 0.0533 0.0942
1 -1 -5 0.1001 0.9982 -0.9876 -5.0048 -0.0068 0.2189 0.0012
-3 2 -5 0.1314 -3.0014 2.0145 -4.9799 0.0567 0.0352 -0.3385
-5 2 0 0.1137 -4.9992 2.0054 0.0171 0.2503 -0.1781 -0.3599
0 -2 5 0.0916 0.0021 -2.0094 4.9806 0.2106 -0.1067 0.1670
4 0 -5 0.0926 3.9973 0.0057 -4.9975 -0.3718 0.2610 0.1357
-1 2 -5 0.1480 -1.0019 2.0111 -4.9804 -0.1215 0.0829 -0.2242
-1 3 5 0.1385 -0.9986 2.9845 5.0208 -0.1885 -0.2778 -0.0753
0 -2 -5 0.1016 -0.0014 -1.9843 -5.0126 0.1800 0.2245 -0.0189
5 0 -2 0.0638 4.9981 -0.0035 -1.9998 -0.4517 0.1854 0.2486
0 5 -3 0.1246 -0.0019 4.9996 -2.9580 -0.4975 -0.0479 -0.2410
1 0 1 0.0768 1.0001 -0.0042 0.9991 -0.0861 -0.0093 0.0757

loop_
_geom_angle_atom_site_label_1
_geom_angle_atom_site_label_2
_geom_angle_atom_site_label_3
_geom_angle
_geom_angle_site_symmetry_1
_geom_angle_site_symmetry_3
Br4 Cs1 Br4 120.0 14_666 1_455
Br4 Cs1 Br4 120.0 . 3
Br4 Cs1 Br4 55.23(5) 14_666 3
Br4 Cs1 Br4 120.0 1_455 3_545
Br4 Cs1 Br4 64.77(5) 3_545 14_556
Br4 Cs1 Br4 120.0 . 14_556
Br4 Cs1 Br4 175.23(5) 3_545 3
Br4 Cs1 Br4 175.23(5) 14_666 14_556
Br4 Cs1 Br4 120.0 14_556 3
Br4 Cs1 Br4 55.23(5) 1_455 14_556
Br4 Cs1 Br4 64.77(5) 14_666 .
Br4 Cs1 Br4 120.0 14_666 3_545
Br4 Cs1 Br4 55.23(5) 3_545 .
Br4 Cs1 Br4 64.77(5) 1_455 3
Br4 Cs1 Br4 175.23(5) 1_455 .
Br5 Cs1 Br4 91.429(16) 3 1_455
Br5 Cs1 Br4 57.908(18) 18_556 14_666
Br5 Cs1 Br4 91.429(16) 14_556 3_545
Br5 Cs1 Br4 57.908(18) 18_556 3
Br5 Cs1 Br4 57.908(18) 16_556 .
Br5 Cs1 Br4 120.421(14) . 3
Br5 Cs1 Br4 57.908(18) 3 14_666
Br5 Cs1 Br4 57.908(18) 16_556 3_545
Br5 Cs1 Br4 120.420(14) 5 14_666
Br5 Cs1 Br4 120.421(14) 18_556 14_556
Br5 Cs1 Br4 120.421(14) 3 14_556
Br5 Cs1 Br4 91.429(16) 16_556 14_556
Br5 Cs1 Br4 91.429(16) 14_556 3
Br5 Cs1 Br4 91.429(16) 16_556 14_666
Br5 Cs1 Br4 57.908(18) 14_556 1_455
Br5 Cs1 Br4 91.429(16) 5 3
Br5 Cs1 Br4 91.429(16) . 14_666
Br5 Cs1 Br4 57.908(18) . .
Br5 Cs1 Br4 91.429(16) 5 3_545
Br5 Cs1 Br4 57.908(18) 5 14_556
Br5 Cs1 Br4 57.908(18) 3 3
Br5 Cs1 Br4 120.421(13) 18_556 3_545
Br5 Cs1 Br4 120.421(14) 5 .
Br5 Cs1 Br4 120.421(14) 14_556 14_666
Br5 Cs1 Br4 120.420(14) 16_556 1_455
Br5 Cs1 Br4 120.421(14) . 1_455
Br5 Cs1 Br4 120.421(14) 3 3_545
Br5 Cs1 Br4 91.429(16) 18_556 1_455
Br5 Cs1 Br4 91.429(16) . 14_556
Br5 Cs1 Br4 91.429(16) 3 .
Br5 Cs1 Br4 120.421(14) 16_556 3
Br5 Cs1 Br4 57.908(18) 5 1_455
Br5 Cs1 Br4 91.429(16) 18_556 .
Br5 Cs1 Br4 57.908(18) 14_556 14_556
Br5 Cs1 Br4 57.908(18) . 3_545
Br5 Cs1 Br4 120.421(14) 14_556 .
Br5 Cs1 Br5 145.109(13) . 18_556
Br5 Cs1 Br5 62.57(3) 14_556 16_556
Br5 Cs1 Br5 62.57(3) 3 5
Br5 Cs1 Br5 106.32(3) . 16_556
Br5 Cs1 Br5 106.32(3) 3 18_556
Br5 Cs1 Br5 62.57(3) . 3
Br5 Cs1 Br5 62.57(3) 14_556 18_556
Br5 Cs1 Br5 145.110(13) 16_556 5
Br5 Cs1 Br5 145.110(13) 3 16_556
Br5 Cs1 Br5 145.110(13) 3 14_556
Br5 Cs1 Br5 62.57(3) . 5
Br5 Cs1 Br5 62.57(3) 16_556 18_556
Br5 Cs1 Br5 106.32(3) 14_556 5
Br5 Cs1 Br5 145.109(13) . 14_556
Br5 Cs1 Br5 145.110(13) 18_556 5
Br4 Cs2 Br4 62.76(4) 1_455 3
Br4 Cs2 Br4 62.76(4) 1_455 14_566
Br4 Cs2 Br4 62.76(4) 3 14_566
Br5 Cs2 Br4 120.079(19) 17_456 1_455
Br5 Cs2 Br4 89.602(19) 3 1_455
Br5 Cs2 Br4 119.65(3) 1_455 3
Br5 Cs2 Br4 89.603(19) 1_565 14_566
Br5 Cs2 Br4 89.603(19) 3_455 1_455
Br5 Cs2 Br4 120.079(19) 13_556 1_455
Br5 Cs2 Br4 120.079(19) 13_556 3
Br5 Cs2 Br4 119.65(3) 1_565 1_455
Br5 Cs2 Br4 56.90(3) 3_455 14_566
Br5 Cs2 Br4 56.90(3) 1_565 3
Br5 Cs2 Br4 89.602(19) 5_565 3
Br5 Cs2 Br4 119.65(3) 3_455 3
Br5 Cs2 Br4 56.90(3) 5 1_455
Br5 Cs2 Br4 89.603(19) 5 3
Br5 Cs2 Br4 176.48(3) 15_566 1_455
Br5 Cs2 Br4 176.48(4) 17_456 3
Br5 Cs2 Br4 119.65(3) 5 14_566
Br5 Cs2 Br4 56.90(3) 3 3
Br5 Cs2 Br4 89.602(19) 1_455 14_566
Br5 Cs2 Br4 120.079(19) 15_566 14_566
Br5 Cs2 Br4 56.90(2) 5_565 14_566
Br5 Cs2 Br4 119.65(3) 5_565 1_455
Br5 Cs2 Br4 176.48(3) 13_556 14_566
Br5 Cs2 Br4 56.90(3) 1_455 1_455
Br5 Cs2 Br4 120.079(19) 17_456 14_566
Br5 Cs2 Br4 119.65(3) 3 14_566
Br5 Cs2 Br4 120.079(19) 15_566 3
Br5 Cs2 Br5 120.19(2) 1_565 17_456
Br5 Cs2 Br5 63.20(3) 1_565 15_566
Br5 Cs2 Br5 120.19(2) 3 17_456
Br5 Cs2 Br5 119.941(2) 3 1_455
Br5 Cs2 Br5 62.36(3) 1_455 3_455
Br5 Cs2 Br5 57.60(3) 5_565 3_455
Br5 Cs2 Br5 63.20(3) 3 13_556
Br5 Cs2 Br5 120.19(2) 5 15_566
Br5 Cs2 Br5 176.34(4) 1_455 1_565
Br5 Cs2 Br5 120.19(2) 1_455 15_566
Br5 Cs2 Br5 119.941(2) 1_565 3_455
Br5 Cs2 Br5 57.60(3) 5 1_455
Br5 Cs2 Br5 62.36(3) 5 3
Br5 Cs2 Br5 90.507(19) 5_565 17_456
Br5 Cs2 Br5 90.507(19) 1_455 13_556
Br5 Cs2 Br5 120.19(2) 5_565 13_556
Br5 Cs2 Br5 90.507(19) 5 17_456
Br5 Cs2 Br5 176.34(4) 3 3_455
Br5 Cs2 Br5 63.20(3) 3_455 17_456
Br5 Cs2 Br5 57.60(3) 3 1_565
Br5 Cs2 Br5 119.941(2) 3 5_565
Br5 Cs2 Br5 63.20(3) 5_565 15_566
Br5 Cs2 Br5 119.941(2) 1_455 5_565
Br5 Cs2 Br5 176.34(4) 5 5_565
Br5 Cs2 Br5 90.507(19) 1_565 13_556
Br5 Cs2 Br5 63.20(3) 5 13_556
Br5 Cs2 Br5 62.36(3) 1_565 5_565
Br5 Cs2 Br5 119.941(2) 5 1_565
Br5 Cs2 Br5 57.00(3) 15_566 17_456
Br5 Cs2 Br5 57.00(3) 13_556 17_456
Br5 Cs2 Br5 120.19(2) 3_455 13_556
Br5 Cs2 Br5 57.00(3) 13_556 15_566
Br5 Cs2 Br5 119.941(2) 5 3_455
Br5 Cs2 Br5 90.507(19) 3_455 15_566
Br5 Cs2 Br5 90.507(19) 3 15_566
Br5 Cs2 Br5 63.20(3) 1_455 17_456
Br4 Fe3 Br4 80.76(6) . 14_656
Br4 Fe3 Br4 80.76(6) 3_545 14_656
Br4 Fe3 Br4 80.76(6) 3_545 .
Br5 Fe3 Br4 90.55(3) . .
Br5 Fe3 Br4 90.55(3) 3_545 14_656
Br5 Fe3 Br4 90.55(3) . 3_545
Br5 Fe3 Br4 168.55(8) 3_545 .
Br5 Fe3 Br4 168.55(8) . 14_656
Br5 Fe3 Br4 90.55(3) 5_655 14_656
Br5 Fe3 Br4 90.55(3) 3_545 3_545
Br5 Fe3 Br4 168.55(8) 5_655 3_545
Br5 Fe3 Br4 90.55(3) 5_655 .
Br5 Fe3 Br5 97.01(7) 5_655 3_545
Br5 Fe3 Br5 97.01(7) . 3_545
Br5 Fe3 Br5 97.01(7) . 5_655
Cs1 Br4 Cs1 175.23(5) 1_655 .
Cs1 Br4 Cs2 88.568(16) 1_655 14_556
Cs1 Br4 Cs2 88.567(16) 1_655 1_655
Cs1 Br4 Cs2 88.568(16) . 1_655
Cs1 Br4 Cs2 88.567(16) . 14_556
Cs2 Br4 Cs2 106.08(5) 1_655 14_556
Fe3 Br4 Cs1 91.782(19) . .
Fe3 Br4 Cs1 91.783(19) 14_656 .
Fe3 Br4 Cs1 91.782(19) 14_656 1_655
Fe3 Br4 Cs1 91.782(19) . 1_655
Fe3 Br4 Cs2 85.38(4) 14_656 14_556
Fe3 Br4 Cs2 168.54(5) . 14_556
Fe3 Br4 Cs2 168.54(5) 14_656 1_655
Fe3 Br4 Cs2 85.38(4) . 1_655
Fe3 Br4 Fe3 83.16(8) 14_656 .
Cs1 Br5 Cs2 90.402(19) . 1_545
Cs1 Br5 Cs2 176.59(3) . 13_556
Cs1 Br5 Cs2 90.402(19) . 1_655
Cs2 Br5 Cs2 89.493(19) 1_655 13_556
Cs2 Br5 Cs2 176.34(4) 1_655 1_545
Cs2 Br5 Cs2 89.493(19) 1_545 13_556
Fe3 Br5 Cs1 96.71(5) . .
Fe3 Br5 Cs2 91.727(17) . 1_545
Fe3 Br5 Cs2 86.70(6) . 13_556
Fe3 Br5 Cs2 91.727(17) . 1_655

loop_
_geom_bond_atom_site_label_1
_geom_bond_atom_site_label_2
_geom_bond_distance
_geom_bond_site_symmetry_2
Cs1 Br4 3.7746(4) 14_666
Cs1 Br4 3.7746(4) 1_455
Cs1 Br4 3.7746(4) 3_545
Cs1 Br4 3.7746(4) .
Cs1 Br4 3.7746(4) 14_556
Cs1 Br4 3.7746(4) 3
Cs1 Br5 3.7620(11) .
Cs1 Br5 3.7621(11) 3
Cs1 Br5 3.7621(11) 14_556
Cs1 Br5 3.7621(11) 5
Cs1 Br5 3.7621(11) 18_556
Cs1 Br5 3.7621(11) 16_556
Cs2 Br4 3.8826(14) 1_455
Cs2 Br4 3.8826(13) 14_566
Cs2 Br4 3.8826(14) 3
Cs2 Br5 3.7733(4) 5
Cs2 Br5 3.8096(15) 17_456
Cs2 Br5 3.8096(15) 15_566
Cs2 Br5 3.7733(4) 5_565
Cs2 Br5 3.7733(4) 1_565
Cs2 Br5 3.7733(4) 3_455
Cs2 Br5 3.7733(4) 3
Cs2 Br5 3.7733(4) 1_455
Cs2 Br5 3.8096(15) 13_556
Fe3 Br4 2.701(2) 3_545
Fe3 Br4 2.701(2) 14_656
Fe3 Br4 2.701(2) .
Fe3 Br5 2.4270(15) .
Fe3 Br5 2.4270(15) 5_655
Fe3 Br5 2.4270(15) 3_545
Br4 Cs1 3.7746(4) 1_655
Br4 Cs2 3.8826(13) 14_556
Br4 Cs2 3.8826(13) 1_655
Br4 Fe3 2.701(2) 14_656
Br5 Cs2 3.7733(4) 1_655
Br5 Cs2 3.7733(4) 1_545
Br5 Cs2 3.8096(15) 13_556
